data_4307498
loop_
_publ_author_name
'K. Prabhakara Rao'
'C. N. R. Rao'

_publ_section_title
;
Coordination Polymers and Hybrid Networks of Different Dimensionalities
Formed by Metal Sulfites
;
_journal_name_full 'Inorganic Chemistry'
_journal_page_first 2511
_journal_page_last 2518
_journal_paper_doi 10.1021/ic061988m
_journal_volume 46
_journal_year 2007
_chemical_formula_sum 'C2 H14 N2 Nd2 O16 S4'
_chemical_formula_weight 738.87
_chemical_name_systematic
;
 ?
;
_space_group_IT_number 14
_symmetry_cell_setting monoclinic
_symmetry_space_group_name_Hall '-P 2ybc'
_symmetry_space_group_name_H-M 'P 1 21/c 1'
_atom_sites_solution_hydrogens geom
_atom_sites_solution_primary direct
_atom_sites_solution_secondary difmap
_audit_creation_method SHELXL-97
_cell_angle_alpha 90.00
_cell_angle_beta 91.551(2)
_cell_angle_gamma 90.00
_cell_formula_units_Z 2
_cell_length_a 9.0880(3)
_cell_length_b 6.9429(2)
_cell_length_c 13.0805(5)
_cell_measurement_temperature 293(2)
_cell_volume 825.04(5)
_computing_cell_refinement 'Siemens XSCANS'
_computing_data_collection 'Siemens XSCANS'
_computing_data_reduction 'Siemens SHELXTL'
_computing_molecular_graphics DIAMOND
_computing_publication_material 'SHELXL-97 (Sheldrick, 1997)'
_computing_structure_refinement 'SHELXL-97 (Sheldrick, 1997)'
_computing_structure_solution 'SHELXS-97 (Sheldrick, 1997)'
_diffrn_ambient_temperature 293(2)
_diffrn_measured_fraction_theta_full 0.999
_diffrn_measured_fraction_theta_max 0.999
_diffrn_measurement_device_type 'Siemens Smart-ccd'
_diffrn_measurement_method 'w scans'
_diffrn_radiation_monochromator graphite
_diffrn_radiation_source 'fine-focus sealed tube'
_diffrn_radiation_type MoK\a
_diffrn_radiation_wavelength 0.71073
_diffrn_reflns_av_R_equivalents 0.0365
_diffrn_reflns_av_sigmaI/netI 0.0170
_diffrn_reflns_limit_h_max 10
_diffrn_reflns_limit_h_min -10
_diffrn_reflns_limit_k_max 8
_diffrn_reflns_limit_k_min -8
_diffrn_reflns_limit_l_max 15
_diffrn_reflns_limit_l_min -15
_diffrn_reflns_number 13359
_diffrn_reflns_theta_full 25.38
_diffrn_reflns_theta_max 25.38
_diffrn_reflns_theta_min 3.12
_diffrn_standards_decay_% 0
_exptl_absorpt_coefficient_mu 6.816
_exptl_absorpt_correction_T_max 0.9791
_exptl_absorpt_correction_T_min 0.6337
_exptl_absorpt_correction_type empirical
_exptl_absorpt_process_details SADABS
_exptl_crystal_colour pink
_exptl_crystal_density_diffrn 2.974
_exptl_crystal_density_method 'not measured'
_exptl_crystal_description needels
_exptl_crystal_F_000 704
_exptl_crystal_size_max 0.2
_exptl_crystal_size_mid 0.1
_exptl_crystal_size_min 0.1
_refine_diff_density_max 0.622
_refine_diff_density_min -1.007
_refine_diff_density_rms 0.158
_refine_ls_extinction_coef 0.012(3)
_refine_ls_extinction_expression Fc^*^=kFc[1+0.001xFc^2^\l^3^/sin(2\q)]^-1/4^
_refine_ls_extinction_method none
_refine_ls_goodness_of_fit_ref 1.217
_refine_ls_hydrogen_treatment mixed
_refine_ls_matrix_type full
_refine_ls_number_parameters 146
_refine_ls_number_reflns 1514
_refine_ls_number_restraints 0
_refine_ls_restrained_S_all 1.217
_refine_ls_R_factor_all 0.0176
_refine_ls_R_factor_gt 0.0175
_refine_ls_shift/su_max 0.000
_refine_ls_shift/su_mean 0.000
_refine_ls_structure_factor_coef Fsqd
_refine_ls_weighting_details 'calc w=1/[\s^2^(Fo^2^)+(0.0225P)^2^+1.7107P] where P=(Fo^2^+2Fc^2^)/3'
_refine_ls_weighting_scheme calc
_refine_ls_wR_factor_gt 0.0472
_refine_ls_wR_factor_ref 0.0473
_reflns_number_gt 1508
_reflns_number_total 1514
_reflns_threshold_expression >2sigma(I)
_cod_data_source_file ic061988msi20061017_014657_5.cif
_cod_data_source_block '[C2H10N2][Nd(SO3(SO4)(H2O]2'
_cod_depositor_comments
;
The following automatic conversions were performed:
'_symmetry_cell_setting' value 'Monoclinic' changed to 'monoclinic'
according to '/home/saulius/struct/CIF-dictionaries/cif_core.dic'
dictionary named 'cif_core.dic' version 2.4.1 from 2010-06-29.

Automatic conversion script
Id: cif_fix_enum 1527 2010-12-29 10:47:43Z saulius 
;
_cod_original_formula_sum C2H14N2Nd2O16S4
_cod_database_code 4307498

loop_
_symmetry_equiv_pos_as_xyz
'x, y, z'
'-x, y+1/2, -z+1/2'
'-x, -y, -z'
'x, -y-1/2, z-1/2'

loop_
_atom_site_label
_atom_site_type_symbol
_atom_site_fract_x
_atom_site_fract_y
_atom_site_fract_z
_atom_site_U_iso_or_equiv
_atom_site_adp_type
_atom_site_occupancy
_atom_site_symmetry_multiplicity
_atom_site_calc_flag
_atom_site_refinement_flags
_atom_site_disorder_assembly
_atom_site_disorder_group
C C 0.4274(4) -0.5459(6) 0.0108(3) 0.0238(8) Uani 1 1 d . . .
N N 0.3652(4) -0.4619(5) 0.1050(3) 0.0228(7) Uani 1 1 d . . .
O1 O -0.0657(3) 0.2591(4) -0.0029(2) 0.0187(6) Uani 1 1 d . . .
O2 O 0.0283(3) 0.1182(3) -0.15731(17) 0.0156(5) Uani 1 1 d . . .
O3 O -0.0310(3) 0.4468(3) -0.15564(16) 0.0129(5) Uani 1 1 d . . .
O4 O 0.2001(3) 0.1914(4) 0.1610(2) 0.0210(6) Uani 1 1 d . . .
O5 O 0.3583(3) -0.0494(4) 0.0907(2) 0.0271(6) Uani 1 1 d . . .
O6 O 0.4451(3) 0.1498(4) 0.2281(2) 0.0235(6) Uani 1 1 d . . .
O7 O 0.2632(3) -0.0926(4) 0.2583(2) 0.0249(6) Uani 1 1 d . . .
O8 O -0.3004(3) 0.0996(5) 0.1136(2) 0.0296(7) Uani 1 1 d . . .
S1 S 0.04281(9) 0.29107(11) -0.08512(6) 0.01083(18) Uani 1 1 d . . .
S2 S 0.31736(8) 0.04869(12) 0.18395(6) 0.01153(17) Uani 1 1 d . . .
Nd Nd -0.062843(17) 0.22414(3) 0.177191(11) 0.00708(9) Uani 1 1 d . . .
H1 H 0.287(5) -0.536(6) 0.117(3) 0.020(10) Uiso 1 1 d . . .
H2 H 0.344(7) -0.313(10) 0.103(5) 0.057(17) Uiso 1 1 d . . .
H3 H 0.433(6) -0.468(8) 0.153(4) 0.044(15) Uiso 1 1 d . . .
H4 H 0.358(6) -0.519(8) -0.044(4) 0.047(15) Uiso 1 1 d . . .
H5 H 0.446(5) -0.680(8) 0.016(4) 0.034(13) Uiso 1 1 d . . .
H8A H -0.311(5) 0.051(7) 0.058(4) 0.033(14) Uiso 1 1 d . . .
H8B H -0.371(6) 0.107(8) 0.136(4) 0.035(15) Uiso 1 1 d . . .

loop_
_atom_site_aniso_label
_atom_site_aniso_U_11
_atom_site_aniso_U_22
_atom_site_aniso_U_33
_atom_site_aniso_U_23
_atom_site_aniso_U_13
_atom_site_aniso_U_12
C 0.025(2) 0.028(2) 0.0192(19) -0.0033(16) 0.0071(15) -0.0047(17)
N 0.0219(17) 0.0260(19) 0.0208(17) -0.0012(14) 0.0075(14) -0.0031(15)
O1 0.0284(15) 0.0220(13) 0.0061(13) 0.0020(9) 0.0053(11) -0.0034(10)
O2 0.0278(12) 0.0105(12) 0.0084(11) -0.0021(9) -0.0012(9) 0.0034(10)
O3 0.0232(12) 0.0080(11) 0.0074(11) 0.0008(9) 0.0013(9) 0.0004(9)
O4 0.0145(12) 0.0184(13) 0.0303(15) 0.0071(12) 0.0049(11) 0.0022(11)
O5 0.0329(15) 0.0301(16) 0.0183(13) -0.0081(12) 0.0036(11) 0.0056(12)
O6 0.0171(12) 0.0256(15) 0.0277(15) -0.0013(12) -0.0032(10) -0.0069(11)
O7 0.0165(12) 0.0281(15) 0.0304(14) 0.0178(12) 0.0054(10) -0.0023(11)
O8 0.0151(14) 0.049(2) 0.0251(16) -0.0164(15) 0.0022(12) -0.0047(14)
S1 0.0169(4) 0.0105(4) 0.0051(4) -0.0003(3) 0.0006(3) -0.0010(3)
S2 0.0098(4) 0.0131(4) 0.0119(4) 0.0026(3) 0.0032(3) -0.0009(3)
Nd 0.01062(12) 0.00749(13) 0.00324(12) 0.00015(5) 0.00225(7) 0.00031(5)

loop_
_atom_type_symbol
_atom_type_description
_atom_type_scat_dispersion_real
_atom_type_scat_dispersion_imag
_atom_type_scat_source
C C 0.0033 0.0016 'International Tables Vol C Tables 4.2.6.8 and 6.1.1.4'
H H 0.0000 0.0000 'International Tables Vol C Tables 4.2.6.8 and 6.1.1.4'
N N 0.0061 0.0033 'International Tables Vol C Tables 4.2.6.8 and 6.1.1.4'
O O 0.0106 0.0060 'International Tables Vol C Tables 4.2.6.8 and 6.1.1.4'
S S 0.1246 0.1234 'International Tables Vol C Tables 4.2.6.8 and 6.1.1.4'
Nd Nd -0.1943 3.0179 'International Tables Vol C Tables 4.2.6.8 and 6.1.1.4'

loop_
_geom_angle_atom_site_label_1
_geom_angle_atom_site_label_2
_geom_angle_atom_site_label_3
_geom_angle
_geom_angle_site_symmetry_1
_geom_angle_site_symmetry_3
_geom_angle_publ_flag
N C C 110.2(4) . 3_645 ?
S1 O1 Nd 137.85(17) . . ?
S1 O2 Nd 146.08(14) . 3 ?
S1 O2 Nd 102.01(12) . 4_565 ?
Nd O2 Nd 111.87(9) 3 4_565 ?
S1 O3 Nd 124.52(13) . 3_565 ?
S1 O3 Nd 103.05(11) . 4_565 ?
Nd O3 Nd 111.94(8) 3_565 4_565 ?
S2 O4 Nd 138.94(16) . . ?
S2 O7 Nd 148.91(15) . 2_545 ?
O1 S1 O2 106.26(15) . . ?
O1 S1 O3 104.28(14) . . ?
O2 S1 O3 98.64(13) . . ?
O1 S1 Nd 120.19(12) . 4_565 ?
O2 S1 Nd 50.38(9) . 4_565 ?
O3 S1 Nd 48.87(8) . 4_565 ?
O5 S2 O6 109.74(16) . . ?
O5 S2 O7 109.83(17) . . ?
O6 S2 O7 109.54(16) . . ?
O5 S2 O4 110.04(17) . . ?
O6 S2 O4 108.56(16) . . ?
O7 S2 O4 109.11(15) . . ?
O1 Nd O7 107.96(10) . 2 ?
O1 Nd O2 89.53(8) . 3 ?
O7 Nd O2 131.62(9) 2 3 ?
O1 Nd O4 84.65(10) . . ?
O7 Nd O4 147.64(9) 2 . ?
O2 Nd O4 76.46(9) 3 . ?
O1 Nd O8 73.31(11) . . ?
O7 Nd O8 68.62(10) 2 . ?
O2 Nd O8 74.44(10) 3 . ?
O4 Nd O8 143.31(11) . . ?
O1 Nd O3 77.59(8) . 3_565 ?
O7 Nd O3 79.40(9) 2 3_565 ?
O2 Nd O3 148.97(8) 3 3_565 ?
O4 Nd O3 74.34(8) . 3_565 ?
O8 Nd O3 126.49(10) . 3_565 ?
O1 Nd O3 156.57(8) . 4_566 ?
O7 Nd O3 90.87(9) 2 4_566 ?
O2 Nd O3 67.28(7) 3 4_566 ?
O4 Nd O3 86.59(8) . 4_566 ?
O8 Nd O3 102.08(10) . 4_566 ?
O3 Nd O3 120.65(5) 3_565 4_566 ?
O1 Nd O2 142.84(8) . 4_566 ?
O7 Nd O2 72.82(8) 2 4_566 ?
O2 Nd O2 118.38(6) 3 4_566 ?
O4 Nd O2 79.33(9) . 4_566 ?
O8 Nd O2 134.76(10) . 4_566 ?
O3 Nd O2 65.89(7) 3_565 4_566 ?
O3 Nd O2 55.42(7) 4_566 4_566 ?
O1 Nd S1 162.90(7) . 4_566 ?
O7 Nd S1 83.53(7) 2 4_566 ?
O2 Nd S1 92.03(5) 3 4_566 ?
O4 Nd S1 79.18(7) . 4_566 ?
O8 Nd S1 123.45(8) . 4_566 ?
O3 Nd S1 92.62(5) 3_565 4_566 ?
O3 Nd S1 28.08(5) 4_566 4_566 ?
O2 Nd S1 27.61(5) 4_566 4_566 ?
O1 Nd Nd 111.73(6) . 2 ?
O7 Nd Nd 65.91(6) 2 2 ?
O2 Nd Nd 147.93(5) 3 2 ?
O4 Nd Nd 81.76(7) . 2 ?
O8 Nd Nd 133.41(8) . 2 ?
O3 Nd Nd 34.35(5) 3_565 2 ?
O3 Nd Nd 88.37(5) 4_566 2 ?
O2 Nd Nd 33.03(5) 4_566 2 ?
S1 Nd Nd 60.634(15) 4_566 2 ?
O1 Nd Nd 122.93(6) . 2_545 ?
O7 Nd Nd 119.37(7) 2 2_545 ?
O2 Nd Nd 35.10(5) 3 2_545 ?
O4 Nd Nd 72.40(6) . 2_545 ?
O8 Nd Nd 95.19(8) . 2_545 ?
O3 Nd Nd 138.24(5) 3_565 2_545 ?
O3 Nd Nd 33.71(5) 4_566 2_545 ?
O2 Nd Nd 83.63(5) 4_566 2_545 ?
S1 Nd Nd 56.931(15) 4_566 2_545 ?
Nd Nd Nd 115.406(7) 2 2_545 ?

loop_
_geom_bond_atom_site_label_1
_geom_bond_atom_site_label_2
_geom_bond_distance
_geom_bond_site_symmetry_2
_geom_bond_publ_flag
C N 1.488(5) . ?
C C 1.499(8) 3_645 ?
O1 S1 1.496(3) . ?
O1 Nd 2.367(3) . ?
O2 S1 1.531(2) . ?
O2 Nd 2.412(2) 3 ?
O2 Nd 2.544(2) 4_565 ?
O3 S1 1.561(2) . ?
O3 Nd 2.457(2) 3_565 ?
O3 Nd 2.498(2) 4_565 ?
O4 S2 1.480(3) . ?
O4 Nd 2.415(3) . ?
O5 S2 1.454(3) . ?
O6 S2 1.462(3) . ?
O7 S2 1.475(3) . ?
O7 Nd 2.394(2) 2_545 ?
O8 Nd 2.450(3) . ?
S1 Nd 3.2308(8) 4_565 ?
Nd O7 2.394(2) 2 ?
Nd O2 2.412(2) 3 ?
Nd O3 2.457(2) 3_565 ?
Nd O3 2.498(2) 4_566 ?
Nd O2 2.544(2) 4_566 ?
Nd S1 3.2308(8) 4_566 ?
Nd Nd 4.10682(19) 2 ?
Nd Nd 4.10683(18) 2_545 ?

loop_
_geom_hbond_atom_site_label_D
_geom_hbond_atom_site_label_H
_geom_hbond_atom_site_label_A
_geom_hbond_distance_DH
_geom_hbond_distance_HA
_geom_hbond_distance_DA
_geom_hbond_angle_DHA
_geom_hbond_site_symmetry_A
N H1 O4 0.90(5) 2.13(5) 2.940(4) 149(4) 1_545
N H1 O3 0.90(5) 2.47(4) 3.128(4) 130(3) 3
N H3 O6 0.87(6) 2.05(6) 2.853(4) 152(5) 2_645
O8 H8A O5 0.81(5) 1.98(5) 2.732(4) 155(5) 3
O8 H8B O6 0.71(6) 2.11(6) 2.811(4) 168(6) 1_455
